data_7211777
loop_
_publ_author_name
'Meally, Se\'an T.'
'Karotsis, Georgios'
'Brechin, Euan K.'
'Papaefstathiou, Giannis S.'
'Dunne, Peter W.'
'McArdle, Patrick'
'Jones, Leigh F.'

_publ_section_title
;
 Planar [Ni7] discs as double-bowl, pseudo metallacalix[6]arene host
 cavities
;
_journal_issue 1
_journal_name_full CrystEngComm
_journal_page_first 59
_journal_paper_doi 10.1039/b914538a
_journal_volume 12
_journal_year 2010
_chemical_formula_sum 'C54 H66 N8 Ni7 O24'
_chemical_formula_weight 1622.12
_chemical_name_common (Ni7(OH)6(L1)6)(NO3)2
_chemical_name_systematic
;
?
;
_space_group_IT_number 165
_symmetry_cell_setting trigonal
_symmetry_space_group_name_Hall '-P 3 2"c'
_symmetry_space_group_name_H-M 'P -3 c 1'
_atom_sites_solution_hydrogens geom
_atom_sites_solution_primary direct
_atom_sites_solution_secondary difmap
_audit_creation_method SHELXL-97
_cell_angle_alpha 90.00
_cell_angle_beta 90.00
_cell_angle_gamma 120.00
_cell_formula_units_Z 2
_cell_length_a 13.806(2)
_cell_length_b 13.806(2)
_cell_length_c 23.270(5)
_cell_measurement_temperature 150(2)
_cell_volume 3841.2(11)
_computing_cell_refinement
;
CrysAlisPro, Oxford Diffraction Ltd.,
Version 1.171.33.34d (release 27-02-2009 CrysAlis171 .NET)
(compiled Feb 27 2009,15:38:38)
;
_computing_data_collection
;
CrysAlisPro, Oxford Diffraction Ltd.,
Version 1.171.33.34d (release 27-02-2009 CrysAlis171 .NET)
(compiled Feb 27 2009,15:38:38)
;
_computing_data_reduction
;
CrysAlisPro, Oxford Diffraction Ltd.,
Version 1.171.33.34d (release 27-02-2009 CrysAlis171 .NET)
(compiled Feb 27 2009,15:38:38)
;
_computing_molecular_graphics 'ORTEX (P.McArdle, 1995)'
_computing_publication_material 'SHELXL-97/2 (Sheldrick,1997)'
_computing_structure_refinement 'SHELXL-97 (Sheldrick, 1997)'
_computing_structure_solution 'SHELXS-97 (Sheldrick, 1990)'
_diffrn_ambient_temperature 150(2)
_diffrn_detector_area_resol_mean 16.1048
_diffrn_measured_fraction_theta_full 0.976
_diffrn_measured_fraction_theta_max 0.976
_diffrn_measurement_details
;
1 omega -33.00 79.00 1.0000 90.0000
omega____ theta____ kappa____ phi______ frames
- 19.5780 0.0000 -90.0000 112
;
_diffrn_measurement_device_type 'Goniometer KM4/Xcalibur, detector: Sapphire3'
_diffrn_measurement_method '\w scans'
_diffrn_orient_matrix_UB_11 -0.0349664281
_diffrn_orient_matrix_UB_12 0.0096677209
_diffrn_orient_matrix_UB_13 0.0187042266
_diffrn_orient_matrix_UB_21 -0.0078340246
_diffrn_orient_matrix_UB_22 -0.0457483366
_diffrn_orient_matrix_UB_23 0.0173695959
_diffrn_orient_matrix_UB_31 0.0473800140
_diffrn_orient_matrix_UB_32 0.0366962609
_diffrn_orient_matrix_UB_33 0.0167299896
_diffrn_radiation_monochromator graphite
_diffrn_radiation_source 'Enhance (Mo) X-ray Source'
_diffrn_radiation_type 'Mo K\a'
_diffrn_radiation_wavelength 0.7107
_diffrn_reflns_av_R_equivalents 0.0679
_diffrn_reflns_av_sigmaI/netI 0.1183
_diffrn_reflns_limit_h_max 9
_diffrn_reflns_limit_h_min -18
_diffrn_reflns_limit_k_max 18
_diffrn_reflns_limit_k_min -6
_diffrn_reflns_limit_l_max 31
_diffrn_reflns_limit_l_min -16
_diffrn_reflns_number 8234
_diffrn_reflns_theta_full 25.34
_diffrn_reflns_theta_max 25.35
_diffrn_reflns_theta_min 2.6239
_exptl_absorpt_coefficient_mu 1.749
_exptl_absorpt_correction_T_max 1.00000
_exptl_absorpt_correction_T_min 0.57946
_exptl_absorpt_correction_type multi-scan
_exptl_absorpt_process_details
;
CrysAlisPro, Oxford Diffraction Ltd.,
Version 1.171.33.34d (release 27-02-2009 CrysAlis171 .NET)
(compiled Feb 27 2009,15:38:38)
Empirical absorption correction using spherical harmonics,
implemented in SCALE3 ABSPACK scaling algorithm.
;
_exptl_crystal_colour Green
_exptl_crystal_density_diffrn 1.402
_exptl_crystal_density_method 'not measured'
_exptl_crystal_description Block
_exptl_crystal_F_000 1668
_exptl_crystal_size_max 0.20
_exptl_crystal_size_mid 0.20
_exptl_crystal_size_min 0.06
_refine_diff_density_max 1.961
_refine_diff_density_min -0.768
_refine_diff_density_rms 0.210
_refine_ls_abs_structure_details 'Flack H D (1983), Acta Cryst. A39, 876-881'
_refine_ls_abs_structure_Flack -10(10)
_refine_ls_extinction_method none
_refine_ls_goodness_of_fit_ref 1.091
_refine_ls_hydrogen_treatment constr
_refine_ls_matrix_type full
_refine_ls_number_parameters 138
_refine_ls_number_reflns 2306
_refine_ls_number_restraints 0
_refine_ls_restrained_S_all 1.091
_refine_ls_R_factor_all 0.1209
_refine_ls_R_factor_gt 0.0802
_refine_ls_shift/su_max 0.000
_refine_ls_shift/su_mean 0.000
_refine_ls_structure_factor_coef Fsqd
_refine_ls_weighting_details 'calc w=1/[\s^2^(Fo^2^)+(0.1573P)^2^+0.0000P] where P=(Fo^2^+2Fc^2^)/3'
_refine_ls_weighting_scheme calc
_refine_ls_wR_factor_gt 0.2446
_refine_ls_wR_factor_ref 0.2662
_reflns_number_gt 1376
_reflns_number_total 2306
_reflns_threshold_expression >2sigma(I)
_cod_data_source_file b914538a.txt
_cod_data_source_block lfj50a-1
_cod_depositor_comments
;
The following automatic conversions were performed:

'_symmetry_cell_setting' value 'Trigonal' changed to 'trigonal'
according to /home/saulius/struct/CIF-dictionaries/cif_core.dic
dictionary named 'cif_core.dic' version 2.4.2 from 2011-04-26.

Automatic conversion script
Id: cif_fix_values 1891 2012-01-12 08:04:46Z andrius 
;
_cod_original_sg_symbol_H-M P-3c1
_cod_database_code 7211777

loop_
_symmetry_equiv_pos_as_xyz
'x, y, z'
'-y, x-y, z'
'-x+y, -x, z'
'y, x, -z+1/2'
'x-y, -y, -z+1/2'
'-x, -x+y, -z+1/2'
'-x, -y, -z'
'y, -x+y, -z'
'x-y, x, -z'
'-y, -x, z+1/2'
'-x+y, y, z+1/2'
'x, x-y, z+1/2'

loop_
_atom_site_label
_atom_site_type_symbol
_atom_site_fract_x
_atom_site_fract_y
_atom_site_fract_z
_atom_site_U_iso_or_equiv
_atom_site_adp_type
_atom_site_occupancy
_atom_site_symmetry_multiplicity
_atom_site_calc_flag
_atom_site_refinement_flags
Ni1 Ni 0.0000 0.0000 0.0000 0.0270(7) Uani 1 6 d S
Ni2 Ni 0.10310(10) 0.25718(10) -0.00763(5) 0.0289(5) Uani 1 1 d .
O1 O 0.1252(5) 0.1349(5) -0.0442(3) 0.0255(14) Uani 1 1 d .
H1 H 0.1306 0.1314 -0.0869 0.031 Uiso 1 1 calc R
O2 O 0.2407(5) 0.2819(5) 0.0336(3) 0.0261(14) Uani 1 1 d .
O3 O 0.1427(6) 0.3972(5) 0.0564(3) 0.0381(17) Uani 1 1 d .
O4 O 0.6484(8) 0.4125(8) 0.2044(4) 0.072(3) Uani 1 1 d .
N1 N 0.3820(7) 0.2033(7) 0.0694(4) 0.038(2) Uani 1 1 d .
N2 N 0.6667 0.3333 0.2027(6) 0.045(4) Uani 1 3 d S
C1 C 0.4400(12) 0.1341(12) 0.0734(7) 0.077(5) Uani 1 1 d .
H1A H 0.4925 0.1608 0.1058 0.116 Uiso 1 1 calc R
H1B H 0.4808 0.1417 0.0377 0.116 Uiso 1 1 calc R
H1C H 0.3839 0.0552 0.0794 0.116 Uiso 1 1 calc R
C2 C 0.4066(9) 0.2756(9) 0.1097(5) 0.041(3) Uani 1 1 d .
H2 H 0.4634 0.2852 0.1359 0.049 Uiso 1 1 calc R
C3 C 0.3557(9) 0.3434(9) 0.1184(4) 0.036(2) Uiso 1 1 d .
C4 C 0.3873(9) 0.4115(9) 0.1688(5) 0.046(3) Uani 1 1 d .
H4 H 0.4420 0.4126 0.1940 0.056 Uiso 1 1 calc R
C5 C 0.3399(10) 0.4746(9) 0.1809(5) 0.047(3) Uani 1 1 d .
H5 H 0.3623 0.5205 0.2143 0.057 Uiso 1 1 calc R
C6 C 0.2589(10) 0.4723(9) 0.1449(4) 0.044(3) Uani 1 1 d .
H6 H 0.2243 0.5150 0.1541 0.053 Uiso 1 1 calc R
C7 C 0.2284(9) 0.4080(8) 0.0959(4) 0.035(2) Uani 1 1 d .
C8 C 0.1345(11) 0.4935(10) 0.0481(6) 0.063(4) Uani 1 1 d .
H8A H 0.0887 0.4989 0.0787 0.094 Uiso 1 1 calc R
H8B H 0.0996 0.4890 0.0108 0.094 Uiso 1 1 calc R
H8C H 0.2094 0.5597 0.0490 0.094 Uiso 1 1 calc R
C9 C 0.2740(8) 0.3411(8) 0.0806(4) 0.031(2) Uani 1 1 d .

loop_
_atom_site_aniso_label
_atom_site_aniso_U_11
_atom_site_aniso_U_22
_atom_site_aniso_U_33
_atom_site_aniso_U_23
_atom_site_aniso_U_13
_atom_site_aniso_U_12
Ni1 0.0161(9) 0.0161(9) 0.0489(19) 0.000 0.000 0.0080(5)
Ni2 0.0219(7) 0.0206(7) 0.0433(8) 0.0002(5) -0.0039(5) 0.0099(6)
O1 0.023(3) 0.018(3) 0.030(3) 0.001(3) 0.002(3) 0.006(3)
O2 0.028(3) 0.023(3) 0.030(4) -0.012(3) -0.010(3) 0.015(3)
O3 0.042(4) 0.029(4) 0.053(4) -0.001(3) -0.004(3) 0.024(3)
O4 0.072(6) 0.055(6) 0.099(7) 0.019(5) 0.026(5) 0.039(5)
N1 0.032(5) 0.039(5) 0.047(5) -0.007(4) -0.007(4) 0.022(4)
N2 0.048(6) 0.048(6) 0.040(9) 0.000 0.000 0.024(3)
C1 0.058(9) 0.089(11) 0.106(12) -0.045(9) -0.031(8) 0.053(9)
C2 0.036(6) 0.046(7) 0.039(6) -0.001(5) -0.006(5) 0.019(5)
C4 0.048(7) 0.042(7) 0.050(7) -0.003(5) -0.009(6) 0.023(6)
C5 0.055(8) 0.050(7) 0.044(6) -0.012(5) -0.010(5) 0.031(6)
C6 0.058(8) 0.042(6) 0.044(6) -0.006(5) -0.002(6) 0.034(6)
C7 0.033(6) 0.027(5) 0.039(5) -0.001(5) 0.001(5) 0.009(5)
C8 0.060(9) 0.042(7) 0.094(10) 0.007(7) -0.016(7) 0.032(7)
C9 0.030(5) 0.026(5) 0.032(5) 0.007(4) 0.006(4) 0.011(4)

loop_
_atom_type_symbol
_atom_type_description
_atom_type_scat_dispersion_real
_atom_type_scat_dispersion_imag
_atom_type_scat_source
C C 0.0033 0.0016 'International Tables Vol C Tables 4.2.6.8 and 6.1.1.4'
H H 0.0000 0.0000 'International Tables Vol C Tables 4.2.6.8 and 6.1.1.4'
N N 0.0061 0.0033 'International Tables Vol C Tables 4.2.6.8 and 6.1.1.4'
O O 0.0106 0.0060 'International Tables Vol C Tables 4.2.6.8 and 6.1.1.4'
Ni Ni 0.3393 1.1124 'International Tables Vol C Tables 4.2.6.8 and 6.1.1.4'

loop_
_geom_angle_atom_site_label_1
_geom_angle_atom_site_label_2
_geom_angle_atom_site_label_3
_geom_angle
_geom_angle_site_symmetry_1
_geom_angle_site_symmetry_3
O1 Ni1 O1 97.5(2) 8 9
O1 Ni1 O1 97.5(2) 8 7
O1 Ni1 O1 97.5(2) 9 7
O1 Ni1 O1 82.5(2) 8 .
O1 Ni1 O1 82.5(2) 9 .
O1 Ni1 O1 180.0(6) 7 .
O1 Ni1 O1 82.5(2) 8 3
O1 Ni1 O1 180.0(4) 9 3
O1 Ni1 O1 82.5(2) 7 3
O1 Ni1 O1 97.5(2) . 3
O1 Ni1 O1 180.0(4) 8 2
O1 Ni1 O1 82.5(2) 9 2
O1 Ni1 O1 82.5(2) 7 2
O1 Ni1 O1 97.5(2) . 2
O1 Ni1 O1 97.5(2) 3 2
O2 Ni2 O2 168.54(15) 9 .
O2 Ni2 O1 109.6(2) 9 .
O2 Ni2 O1 79.6(2) . .
O2 Ni2 N1 86.8(3) 9 9
O2 Ni2 N1 98.6(3) . 9
O1 Ni2 N1 100.1(3) . 9
O2 Ni2 O1 78.9(2) 9 9
O2 Ni2 O1 95.9(2) . 9
O1 Ni2 O1 82.8(3) . 9
N1 Ni2 O1 165.5(3) 9 9
O2 Ni2 O3 95.6(3) 9 .
O2 Ni2 O3 74.8(2) . .
O1 Ni2 O3 154.2(2) . .
N1 Ni2 O3 86.6(3) 9 .
O1 Ni2 O3 96.9(2) 9 .
Ni2 O1 Ni1 97.7(2) . .
Ni2 O1 Ni2 97.8(2) . 8
Ni1 O1 Ni2 96.3(2) . 8
Ni2 O1 H1 119.9 . .
Ni1 O1 H1 119.9 . .
Ni2 O1 H1 119.9 8 .
C9 O2 Ni2 130.7(6) . 8
C9 O2 Ni2 121.1(6) . .
Ni2 O2 Ni2 102.9(3) 8 .
C8 O3 C7 116.1(8) . .
C8 O3 Ni2 127.9(7) . .
C7 O3 Ni2 109.9(5) . .
C2 N1 C1 115.1(9) . .
C2 N1 Ni2 127.7(7) . 8
C1 N1 Ni2 116.6(7) . 8
O4 N2 O4 119.89(10) 3_665 2_655
O4 N2 O4 119.89(11) 3_665 .
O4 N2 O4 119.89(10) 2_655 .
N1 C1 H1A 109.5 . .
N1 C1 H1B 109.5 . .
H1A C1 H1B 109.5 . .
N1 C1 H1C 109.5 . .
H1A C1 H1C 109.5 . .
H1B C1 H1C 109.5 . .
N1 C2 C3 125.7(10) . .
N1 C2 H2 117.2 . .
C3 C2 H2 117.2 . .
C9 C3 C4 120.1(9) . .
C9 C3 C2 122.6(9) . .
C4 C3 C2 117.2(9) . .
C5 C4 C3 120.5(10) . .
C5 C4 H4 119.7 . .
C3 C4 H4 119.7 . .
C4 C5 C6 120.2(10) . .
C4 C5 H5 119.9 . .
C6 C5 H5 119.9 . .
C7 C6 C5 120.0(10) . .
C7 C6 H6 120.0 . .
C5 C6 H6 120.0 . .
C6 C7 C9 123.0(10) . .
C6 C7 O3 124.3(9) . .
C9 C7 O3 112.6(8) . .
O3 C8 H8A 109.5 . .
O3 C8 H8B 109.5 . .
H8A C8 H8B 109.5 . .
O3 C8 H8C 109.5 . .
H8A C8 H8C 109.5 . .
H8B C8 H8C 109.5 . .
O2 C9 C7 119.6(9) . .
O2 C9 C3 124.2(9) . .
C7 C9 C3 116.2(9) . .

loop_
_geom_bond_atom_site_label_1
_geom_bond_atom_site_label_2
_geom_bond_distance
_geom_bond_site_symmetry_2
Ni1 O1 2.072(6) 8
Ni1 O1 2.072(6) 9
Ni1 O1 2.072(6) 7
Ni1 O1 2.072(6) .
Ni1 O1 2.072(6) 3
Ni1 O1 2.072(6) 2
Ni2 O2 1.983(6) 9
Ni2 O2 1.999(6) .
Ni2 O1 2.045(6) .
Ni2 N1 2.080(8) 9
Ni2 O1 2.088(6) 9
Ni2 O3 2.280(7) .
O1 Ni2 2.088(6) 8
O1 H1 1.0000 .
O2 C9 1.304(11) .
O2 Ni2 1.983(6) 8
O3 C8 1.403(12) .
O3 C7 1.446(12) .
O4 N2 1.238(9) .
N1 C2 1.286(13) .
N1 C1 1.526(14) .
N1 Ni2 2.080(8) 8
N2 O4 1.238(9) 3_665
N2 O4 1.238(9) 2_655
C1 H1A 0.9800 .
C1 H1B 0.9800 .
C1 H1C 0.9800 .
C2 C3 1.439(14) .
C2 H2 0.9500 .
C3 C9 1.419(14) .
C3 C4 1.427(14) .
C4 C5 1.355(14) .
C4 H4 0.9500 .
C5 C6 1.386(15) .
C5 H5 0.9500 .
C6 C7 1.375(14) .
C6 H6 0.9500 .
C7 C9 1.398(14) .
C8 H8A 0.9800 .
C8 H8B 0.9800 .
C8 H8C 0.9800 .
